data_2232818
loop_
_publ_author_name
'Perera, Theshini'
'Fronczek, Frank R.'
'Watkins, Steven F.'

_publ_section_title
;
 2,9,16,23-Tetrakis(1-methylethyl)-5,6,11,12,13,14,19,20,25,26,27,28-dodecadehydrotetrabenzo[<i>a</i>,<i>e</i>,<i>k</i>,<i>o</i>]cycloeicosene
;
_journal_coeditor_code KJ2194
_journal_issue 12
_journal_name_full 'Acta Crystallographica Section E'
_journal_page_first o3493
_journal_paper_doi 10.1107/S1600536811048604
_journal_volume 67
_journal_year 2011
_chemical_formula_iupac 'C48 H40'
_chemical_formula_moiety 'C48 H40'
_chemical_formula_sum 'C48 H40'
_chemical_formula_weight 616.8
_chemical_name_common
;
2,9,16,23-Tetrakis(1-methylethyl)-5,6,11,12,13,14,19,20,25,26,27,28-
dodecadehydrotetrabenzo[<i>a</i>,<i>e</i>,<i>k</i>,<i>o</i>]cycloeicosene
;
_chemical_name_systematic
;
7,16,25,34-tetrakis(propan-2-yl)pentacyclo[30.4.0.0^4,9^.0^14,19^.0^22,27^]
hexatriaconta-1(32),4,6,8,14(19),15,17,22,24,26,33,35-dodecaen-
2,10,12,20,28,30-hexayne
;
_space_group_IT_number 14
_symmetry_cell_setting monoclinic
_symmetry_space_group_name_Hall '-P 2ybc'
_symmetry_space_group_name_H-M 'P 1 21/c 1'
_atom_sites_solution_hydrogens geom
_atom_sites_solution_primary direct
_atom_sites_solution_secondary difmap
_audit_creation_method 'WinGX routine CIF_UPDATE'
_cell_angle_alpha 90
_cell_angle_beta 91.0040(10)
_cell_angle_gamma 90
_cell_formula_units_Z 4
_cell_length_a 18.0007(4)
_cell_length_b 12.5083(3)
_cell_length_c 16.0674(4)
_cell_measurement_pressure 101.3
_cell_measurement_reflns_used 7618
_cell_measurement_temperature 90.0(5)
_cell_measurement_theta_max 29.131
_cell_measurement_theta_min 2.546
_cell_volume 3617.15(15)
_computing_cell_refinement 'SCALEPACK (Otwinowski & Minor, 1997)'
_computing_data_collection 'COLLECT (Nonius, 2000)'
_computing_data_reduction 'DENZO and SCALEPACK (Otwinowski & Minor, 1997)'
_computing_molecular_graphics 'ORTEP-3 for Windows (Farrugia, 1997)'
_computing_publication_material
;
<i>IDEAL</i> (Gould <i>et al.</i>, 1988) and <i>WinGX</i> (Farrugia,
1999)
;
_computing_structure_refinement 'SHELXL97 (Sheldrick, 2008)'
_computing_structure_solution 'SHELXS97 (Sheldrick, 2008)'
_diffrn_ambient_temperature 90.0(5)
_diffrn_detector_area_resol_mean 9
_diffrn_measured_fraction_theta_full 0.999
_diffrn_measured_fraction_theta_max 0.86
_diffrn_measurement_device '95mm CCD camera on \k-goniostat'
_diffrn_measurement_device_type 'Nonius KappaCCD'
_diffrn_measurement_method 'CCD rotation images, thick slices'
_diffrn_radiation_monochromator 'horizonally mounted graphite crystal'
_diffrn_radiation_source 'sealed tube'
_diffrn_radiation_type MoK\a
_diffrn_radiation_wavelength 0.71073
_diffrn_reflns_av_R_equivalents 0.0354
_diffrn_reflns_limit_h_max 23
_diffrn_reflns_limit_h_min -23
_diffrn_reflns_limit_k_max 14
_diffrn_reflns_limit_k_min -16
_diffrn_reflns_limit_l_max 20
_diffrn_reflns_limit_l_min -19
_diffrn_reflns_number 13998
_diffrn_reflns_theta_full 25
_diffrn_reflns_theta_max 28.89
_diffrn_reflns_theta_min 2.76
_exptl_absorpt_coefficient_mu 0.064
_exptl_absorpt_correction_T_max 0.9811
_exptl_absorpt_correction_T_min 0.9719
_exptl_absorpt_correction_type multi-scan
_exptl_absorpt_process_details '(SCALEPACK; Otwinowski & Minor 1997)'
_exptl_crystal_colour 'golden yellow'
_exptl_crystal_density_diffrn 1.133
_exptl_crystal_density_method 'not measured'
_exptl_crystal_description prism
_exptl_crystal_F_000 1312
_exptl_crystal_size_max 0.45
_exptl_crystal_size_mid 0.30
_exptl_crystal_size_min 0.30
_refine_diff_density_max 0.246
_refine_diff_density_min -0.284
_refine_ls_extinction_coef 0.0017(4)
_refine_ls_extinction_expression Fc^*^=kFc[1+0.001xFc^2^\l^3^/sin(2\q)]^-1/4^
_refine_ls_extinction_method 'SHELXL97 (Sheldrick, 2008)'
_refine_ls_goodness_of_fit_ref 1.02
_refine_ls_hydrogen_treatment constr
_refine_ls_matrix_type full
_refine_ls_number_constraints 0
_refine_ls_number_parameters 442
_refine_ls_number_reflns 8186
_refine_ls_number_restraints 0
_refine_ls_restrained_S_all 1.02
_refine_ls_R_factor_gt 0.0487
_refine_ls_shift/su_max 0.001
_refine_ls_structure_factor_coef Fsqd
_refine_ls_weighting_details 'calc w=1/[\s^2^(Fo^2^)+(0.0543P)^2^+1.1830P] where P=(Fo^2^+2Fc^2^)/3'
_refine_ls_weighting_scheme calc
_refine_ls_wR_factor_ref 0.1265
_reflns_number_gt 5354
_reflns_number_total 8186
_reflns_threshold_expression I>2\s(I)
_cod_data_source_file kj2194.cif
_cod_data_source_block I
_cod_original_sg_symbol_H-M 'P 21/c'
_cod_database_code 2232818
_cod_database_fobs_code 2232818

loop_
_symmetry_equiv_pos_as_xyz
'x, y, z'
'-x, y+1/2, -z+1/2'
'-x, -y, -z'
'x, -y-1/2, z-1/2'

loop_
_atom_site_type_symbol
_atom_site_label
_atom_site_fract_x
_atom_site_fract_y
_atom_site_fract_z
_atom_site_U_iso_or_equiv
_atom_site_adp_type
_atom_site_calc_flag
_atom_site_refinement_flags
_atom_site_occupancy
C C1 0.34021(9) 0.67572(12) -0.03559(9) 0.0209(3) Uani d . 1
C C2 0.37458(9) 0.65496(13) -0.11163(9) 0.0230(4) Uani d . 1
H H2 0.3986 0.5882 -0.1196 0.028 Uiso calc R 1
C C3 0.37425(9) 0.72994(13) -0.17553(9) 0.0239(4) Uani d . 1
C C4 0.33685(9) 0.82602(13) -0.16283(9) 0.0250(4) Uani d . 1
H H4 0.3348 0.8774 -0.2064 0.03 Uiso calc R 1
C C5 0.30274(9) 0.84840(13) -0.08857(9) 0.0240(4) Uani d . 1
H H5 0.2781 0.9149 -0.0816 0.029 Uiso calc R 1
C C6 0.30408(9) 0.77426(12) -0.02347(9) 0.0211(3) Uani d . 1
C C7 0.26840(9) 0.79587(12) 0.05395(9) 0.0221(3) Uani d . 1
C C8 0.23760(9) 0.80786(12) 0.11918(9) 0.0221(3) Uani d . 1
C C9 0.20160(8) 0.81294(12) 0.19792(9) 0.0215(3) Uani d . 1
C C10 0.20544(9) 0.90410(13) 0.24814(10) 0.0264(4) Uani d . 1
H H10 0.2289 0.9669 0.2282 0.032 Uiso calc R 1
C C11 0.17525(9) 0.90345(13) 0.32691(10) 0.0269(4) Uani d . 1
H H11 0.1793 0.9658 0.3604 0.032 Uiso calc R 1
C C12 0.13916(9) 0.81390(13) 0.35838(9) 0.0223(3) Uani d . 1
C C13 0.13314(9) 0.72469(12) 0.30736(9) 0.0208(3) Uani d . 1
H H13 0.1073 0.6636 0.3267 0.025 Uiso calc R 1
C C14 0.16417(8) 0.72248(12) 0.22813(9) 0.0198(3) Uani d . 1
C C15 0.15945(9) 0.62679(12) 0.17971(9) 0.0216(3) Uani d . 1
C C16 0.15709(9) 0.54517(12) 0.13983(9) 0.0215(3) Uani d . 1
C C17 0.15610(9) 0.45239(12) 0.09457(9) 0.0223(3) Uani d . 1
C C18 0.15587(9) 0.36996(13) 0.05588(9) 0.0232(3) Uani d . 1
C C19 0.15470(9) 0.27065(12) 0.01184(9) 0.0219(3) Uani d . 1
C C20 0.12070(9) 0.26396(13) -0.06716(9) 0.0237(4) Uani d . 1
H H20 0.0977 0.3257 -0.0905 0.028 Uiso calc R 1
C C21 0.11988(9) 0.16932(13) -0.11210(10) 0.0256(4) Uani d . 1
C C22 0.15239(10) 0.07952(13) -0.07467(10) 0.0300(4) Uani d . 1
H H22 0.1519 0.0136 -0.104 0.036 Uiso calc R 1
C C23 0.18519(9) 0.08346(13) 0.00358(10) 0.0281(4) Uani d . 1
H H23 0.2058 0.0204 0.0275 0.034 Uiso calc R 1
C C24 0.18827(9) 0.17957(12) 0.04787(9) 0.0230(3) Uani d . 1
C C25 0.22660(9) 0.18904(12) 0.12662(10) 0.0235(4) Uani d . 1
C C26 0.25924(9) 0.20612(12) 0.19125(10) 0.0240(4) Uani d . 1
C C27 0.29570(9) 0.23181(12) 0.26867(9) 0.0228(3) Uani d . 1
C C28 0.29559(9) 0.16136(14) 0.33603(10) 0.0289(4) Uani d . 1
H H28 0.2728 0.0932 0.3298 0.035 Uiso calc R 1
C C29 0.32799(9) 0.18895(13) 0.41168(10) 0.0286(4) Uani d . 1
H H29 0.3269 0.1394 0.4564 0.034 Uiso calc R 1
C C30 0.36228(9) 0.28784(13) 0.42378(9) 0.0238(4) Uani d . 1
C C31 0.36368(9) 0.35806(13) 0.35677(9) 0.0225(3) Uani d . 1
H H31 0.387 0.4257 0.3636 0.027 Uiso calc R 1
C C32 0.33159(9) 0.33165(12) 0.27927(9) 0.0213(3) Uani d . 1
C C33 0.33649(9) 0.40474(12) 0.21094(9) 0.0224(3) Uani d . 1
C C34 0.34108(9) 0.46519(12) 0.15295(9) 0.0233(4) Uani d . 1
C C35 0.34333(9) 0.53578(12) 0.08726(9) 0.0232(4) Uani d . 1
C C36 0.34260(9) 0.59846(12) 0.03031(9) 0.0228(3) Uani d . 1
C C37 0.41549(10) 0.71348(14) -0.25636(10) 0.0301(4) Uani d . 1
H H37 0.3804 0.7324 -0.303 0.036 Uiso calc R 1
C C38 0.48096(10) 0.79092(15) -0.26042(11) 0.0377(5) Uani d . 1
H H38A 0.4631 0.8642 -0.2528 0.057 Uiso calc R 1
H H38B 0.5045 0.7847 -0.3148 0.057 Uiso calc R 1
H H38C 0.5173 0.7735 -0.2163 0.057 Uiso calc R 1
C C39 0.44060(12) 0.59924(15) -0.27061(12) 0.0442(5) Uani d . 1
H H39A 0.4774 0.5793 -0.2277 0.066 Uiso calc R 1
H H39B 0.4628 0.5934 -0.3257 0.066 Uiso calc R 1
H H39C 0.3977 0.5512 -0.2676 0.066 Uiso calc R 1
C C40 0.10830(9) 0.81729(13) 0.44585(9) 0.0261(4) Uani d . 1
H H40 0.1495 0.8419 0.4838 0.031 Uiso calc R 1
C C41 0.08181(10) 0.70983(14) 0.47865(10) 0.0315(4) Uani d . 1
H H41A 0.0394 0.685 0.4449 0.047 Uiso calc R 1
H H41B 0.0668 0.7177 0.5367 0.047 Uiso calc R 1
H H41C 0.1222 0.6576 0.4755 0.047 Uiso calc R 1
C C42 0.04634(10) 0.89944(14) 0.45132(10) 0.0308(4) Uani d . 1
H H42A 0.0642 0.9687 0.4315 0.046 Uiso calc R 1
H H42B 0.0309 0.9062 0.5093 0.046 Uiso calc R 1
H H42C 0.0039 0.8764 0.4167 0.046 Uiso calc R 1
C C43 0.08507(10) 0.16014(14) -0.19909(10) 0.0317(4) Uani d . 1
H H43 0.1231 0.1266 -0.2354 0.038 Uiso calc R 1
C C44 0.06418(11) 0.26707(15) -0.23850(10) 0.0359(4) Uani d . 1
H H44A 0.0244 0.3003 -0.2067 0.054 Uiso calc R 1
H H44B 0.0471 0.2555 -0.296 0.054 Uiso calc R 1
H H44C 0.1077 0.3142 -0.2381 0.054 Uiso calc R 1
C C45 0.01798(11) 0.08507(15) -0.19878(11) 0.0392(5) Uani d . 1
H H45A 0.0326 0.0164 -0.1741 0.059 Uiso calc R 1
H H45B 0.0001 0.0736 -0.256 0.059 Uiso calc R 1
H H45C -0.0217 0.1171 -0.166 0.059 Uiso calc R 1
C C46 0.40087(9) 0.31230(14) 0.50654(9) 0.0294(4) Uani d . 1
H H46 0.3752 0.27 0.5504 0.035 Uiso calc R 1
C C47 0.39803(11) 0.42839(15) 0.53199(11) 0.0393(5) Uani d . 1
H H47A 0.4255 0.4716 0.492 0.059 Uiso calc R 1
H H47B 0.4205 0.4367 0.5876 0.059 Uiso calc R 1
H H47C 0.3462 0.4522 0.5329 0.059 Uiso calc R 1
C C48 0.48084(12) 0.2742(2) 0.50436(13) 0.0581(7) Uani d . 1
H H48A 0.4818 0.1969 0.4948 0.087 Uiso calc R 1
H H48B 0.5057 0.2906 0.5576 0.087 Uiso calc R 1
H H48C 0.5066 0.3106 0.4592 0.087 Uiso calc R 1

loop_
_atom_site_aniso_label
_atom_site_aniso_U_11
_atom_site_aniso_U_22
_atom_site_aniso_U_33
_atom_site_aniso_U_12
_atom_site_aniso_U_13
_atom_site_aniso_U_23
C1 0.0265(8) 0.0179(8) 0.0181(7) -0.0032(7) -0.0015(6) 0.0005(6)
C2 0.0273(9) 0.0204(8) 0.0212(8) -0.0019(7) -0.0010(6) -0.0032(6)
C3 0.0281(9) 0.0263(9) 0.0174(8) -0.0052(7) -0.0001(6) -0.0020(6)
C4 0.0298(9) 0.0244(9) 0.0208(8) -0.0027(7) -0.0001(7) 0.0048(7)
C5 0.0274(9) 0.0193(8) 0.0251(8) 0.0011(7) 0.0005(7) 0.0019(6)
C6 0.0240(8) 0.0198(8) 0.0196(8) -0.0029(7) 0.0001(6) -0.0008(6)
C7 0.0268(8) 0.0158(8) 0.0238(8) -0.0017(7) -0.0011(7) 0.0006(6)
C8 0.0272(8) 0.0154(8) 0.0237(8) -0.0013(7) -0.0002(7) -0.0001(6)
C9 0.0250(8) 0.0194(8) 0.0200(8) 0.0021(7) 0.0001(6) -0.0015(6)
C10 0.0321(9) 0.0175(8) 0.0296(9) -0.0049(7) 0.0045(7) -0.0040(7)
C11 0.0329(9) 0.0209(9) 0.0269(9) -0.0021(7) 0.0035(7) -0.0084(7)
C12 0.0232(8) 0.0218(8) 0.0220(8) 0.0043(7) 0.0008(6) -0.0030(6)
C13 0.0251(8) 0.0170(8) 0.0204(8) 0.0016(7) 0.0001(6) -0.0001(6)
C14 0.0230(8) 0.0162(8) 0.0200(7) 0.0024(7) -0.0019(6) -0.0026(6)
C15 0.0280(9) 0.0186(8) 0.0182(8) 0.0013(7) 0.0019(6) 0.0015(6)
C16 0.0271(9) 0.0190(8) 0.0186(8) 0.0000(7) -0.0001(6) 0.0024(6)
C17 0.0285(9) 0.0185(8) 0.0198(8) 0.0002(7) -0.0009(6) -0.0003(6)
C18 0.0266(9) 0.0218(8) 0.0212(8) 0.0004(7) 0.0004(6) 0.0002(7)
C19 0.0259(8) 0.0179(8) 0.0220(8) -0.0006(7) 0.0025(6) -0.0043(6)
C20 0.0274(9) 0.0210(8) 0.0228(8) 0.0024(7) -0.0004(7) -0.0017(6)
C21 0.0278(9) 0.0244(9) 0.0247(8) 0.0020(7) -0.0013(7) -0.0062(7)
C22 0.0384(10) 0.0209(9) 0.0306(9) 0.0025(8) -0.0061(8) -0.0100(7)
C23 0.0354(10) 0.0175(8) 0.0311(9) 0.0039(7) -0.0051(7) -0.0039(7)
C24 0.0263(8) 0.0213(8) 0.0214(8) -0.0015(7) -0.0004(6) -0.0019(6)
C25 0.0300(9) 0.0156(8) 0.0251(8) -0.0001(7) 0.0020(7) -0.0015(6)
C26 0.0314(9) 0.0163(8) 0.0243(8) -0.0020(7) 0.0015(7) 0.0011(6)
C27 0.0271(9) 0.0211(8) 0.0203(8) 0.0009(7) 0.0001(6) 0.0004(6)
C28 0.0365(10) 0.0219(9) 0.0283(9) -0.0067(8) -0.0015(7) 0.0037(7)
C29 0.0359(10) 0.0275(9) 0.0225(8) -0.0015(8) 0.0010(7) 0.0076(7)
C30 0.0259(8) 0.0255(9) 0.0202(8) 0.0054(7) 0.0014(6) -0.0001(7)
C31 0.0251(8) 0.0192(8) 0.0232(8) 0.0006(7) 0.0002(6) -0.0013(6)
C32 0.0254(8) 0.0191(8) 0.0194(8) 0.0030(7) 0.0013(6) 0.0002(6)
C33 0.0269(9) 0.0186(8) 0.0215(8) -0.0006(7) -0.0021(6) -0.0030(7)
C34 0.0289(9) 0.0188(8) 0.0221(8) -0.0002(7) -0.0011(7) -0.0025(7)
C35 0.0292(9) 0.0192(8) 0.0211(8) -0.0002(7) 0.0002(7) -0.0016(6)
C36 0.0267(9) 0.0196(8) 0.0221(8) -0.0008(7) -0.0001(7) -0.0035(7)
C37 0.0373(10) 0.0342(10) 0.0188(8) -0.0040(8) 0.0036(7) -0.0022(7)
C38 0.0444(11) 0.0346(11) 0.0346(10) -0.0041(9) 0.0157(8) -0.0031(8)
C39 0.0608(13) 0.0367(11) 0.0358(10) -0.0074(10) 0.0218(9) -0.0126(8)
C40 0.0319(9) 0.0263(9) 0.0203(8) 0.0034(8) 0.0017(7) -0.0054(7)
C41 0.0420(11) 0.0312(10) 0.0216(8) 0.0035(8) 0.0060(7) 0.0005(7)
C42 0.0346(10) 0.0300(10) 0.0278(9) 0.0053(8) 0.0055(7) -0.0044(7)
C43 0.0375(10) 0.0329(10) 0.0245(9) 0.0040(8) -0.0054(7) -0.0093(7)
C44 0.0410(11) 0.0415(11) 0.0251(9) 0.0019(9) -0.0056(8) -0.0020(8)
C45 0.0453(11) 0.0364(11) 0.0356(10) -0.0001(9) -0.0124(9) -0.0080(8)
C46 0.0348(10) 0.0362(10) 0.0172(8) 0.0052(8) -0.0012(7) -0.0009(7)
C47 0.0482(12) 0.0394(11) 0.0299(10) -0.0024(9) -0.0119(8) -0.0046(8)
C48 0.0526(14) 0.0865(18) 0.0347(11) 0.0291(13) -0.0175(10) -0.0187(11)

loop_
_atom_type_symbol
_atom_type_description
_atom_type_scat_dispersion_real
_atom_type_scat_dispersion_imag
_atom_type_scat_source
C C 0.0033 0.0016 'International Tables Vol C Tables 4.2.6.8 and 6.1.1.4'
H H 0 0 'International Tables Vol C Tables 4.2.6.8 and 6.1.1.4'

loop_
_geom_angle_atom_site_label_1
_geom_angle_atom_site_label_2
_geom_angle_atom_site_label_3
_geom_angle
C2 C1 C6 119.60(13)
C2 C1 C36 120.68(14)
C6 C1 C36 119.71(13)
C3 C2 C1 121.45(15)
C3 C2 H2 119.3
C1 C2 H2 119.3
C2 C3 C4 117.98(14)
C2 C3 C37 122.91(15)
C4 C3 C37 119.06(14)
C5 C4 C3 121.64(14)
C5 C4 H4 119.2
C3 C4 H4 119.2
C4 C5 C6 120.69(15)
C4 C5 H5 119.7
C6 C5 H5 119.7
C5 C6 C1 118.62(14)
C5 C6 C7 121.42(14)
C1 C6 C7 119.95(13)
C8 C7 C6 176.25(16)
C7 C8 C9 175.33(17)
C10 C9 C14 118.40(14)
C10 C9 C8 121.83(14)
C14 C9 C8 119.70(14)
C11 C10 C9 120.41(15)
C11 C10 H10 119.8
C9 C10 H10 119.8
C10 C11 C12 121.90(14)
C10 C11 H11 119
C12 C11 H11 119
C13 C12 C11 117.63(14)
C13 C12 C40 122.84(14)
C11 C12 C40 119.53(14)
C12 C13 C14 121.67(14)
C12 C13 H13 119.2
C14 C13 H13 119.2
C13 C14 C9 119.93(14)
C13 C14 C15 119.39(14)
C9 C14 C15 120.64(13)
C16 C15 C14 178.34(17)
C15 C16 C17 178.73(18)
C18 C17 C16 178.88(18)
C17 C18 C19 178.44(17)
C20 C19 C24 120.06(14)
C20 C19 C18 120.17(14)
C24 C19 C18 119.78(13)
C21 C20 C19 121.53(15)
C21 C20 H20 119.2
C19 C20 H20 119.2
C20 C21 C22 117.49(14)
C20 C21 C43 122.80(15)
C22 C21 C43 119.72(14)
C23 C22 C21 122.16(15)
C23 C22 H22 118.9
C21 C22 H22 118.9
C22 C23 C24 120.46(15)
C22 C23 H23 119.8
C24 C23 H23 119.8
C23 C24 C19 118.25(14)
C23 C24 C25 122.27(15)
C19 C24 C25 119.44(14)
C26 C25 C24 174.43(17)
C25 C26 C27 176.80(17)
C28 C27 C32 118.09(14)
C28 C27 C26 121.65(15)
C32 C27 C26 120.24(14)
C29 C28 C27 121.18(15)
C29 C28 H28 119.4
C27 C28 H28 119.4
C28 C29 C30 121.52(15)
C28 C29 H29 119.2
C30 C29 H29 119.2
C31 C30 C29 117.81(14)
C31 C30 C46 122.41(15)
C29 C30 C46 119.65(14)
C30 C31 C32 121.73(15)
C30 C31 H31 119.1
C32 C31 H31 119.1
C31 C32 C27 119.64(14)
C31 C32 C33 120.00(14)
C27 C32 C33 120.34(13)
C34 C33 C32 179.17(18)
C33 C34 C35 177.59(18)
C36 C35 C34 177.59(18)
C35 C36 C1 177.89(17)
C39 C37 C3 114.04(14)
C39 C37 C38 111.02(15)
C3 C37 C38 109.82(13)
C39 C37 H37 107.2
C3 C37 H37 107.2
C38 C37 H37 107.2
C37 C38 H38A 109.5
C37 C38 H38B 109.5
H38A C38 H38B 109.5
C37 C38 H38C 109.5
H38A C38 H38C 109.5
H38B C38 H38C 109.5
C37 C39 H39A 109.5
C37 C39 H39B 109.5
H39A C39 H39B 109.5
C37 C39 H39C 109.5
H39A C39 H39C 109.5
H39B C39 H39C 109.5
C42 C40 C12 110.63(13)
C42 C40 C41 110.00(14)
C12 C40 C41 114.63(13)
C42 C40 H40 107.1
C12 C40 H40 107.1
C41 C40 H40 107.1
C40 C41 H41A 109.5
C40 C41 H41B 109.5
H41A C41 H41B 109.5
C40 C41 H41C 109.5
H41A C41 H41C 109.5
H41B C41 H41C 109.5
C40 C42 H42A 109.5
C40 C42 H42B 109.5
H42A C42 H42B 109.5
C40 C42 H42C 109.5
H42A C42 H42C 109.5
H42B C42 H42C 109.5
C44 C43 C21 114.14(14)
C44 C43 C45 110.55(15)
C21 C43 C45 110.78(14)
C44 C43 H43 107
C21 C43 H43 107
C45 C43 H43 107
C43 C44 H44A 109.5
C43 C44 H44B 109.5
H44A C44 H44B 109.5
C43 C44 H44C 109.5
H44A C44 H44C 109.5
H44B C44 H44C 109.5
C43 C45 H45A 109.5
C43 C45 H45B 109.5
H45A C45 H45B 109.5
C43 C45 H45C 109.5
H45A C45 H45C 109.5
H45B C45 H45C 109.5
C47 C46 C48 110.17(17)
C47 C46 C30 114.42(14)
C48 C46 C30 109.62(14)
C47 C46 H46 107.5
C48 C46 H46 107.5
C30 C46 H46 107.5
C46 C47 H47A 109.5
C46 C47 H47B 109.5
H47A C47 H47B 109.5
C46 C47 H47C 109.5
H47A C47 H47C 109.5
H47B C47 H47C 109.5
C46 C48 H48A 109.5
C46 C48 H48B 109.5
H48A C48 H48B 109.5
C46 C48 H48C 109.5
H48A C48 H48C 109.5
H48B C48 H48C 109.5

loop_
_geom_bond_atom_site_label_1
_geom_bond_atom_site_label_2
_geom_bond_distance
C1 C2 1.403(2)
C1 C6 1.409(2)
C1 C36 1.434(2)
C2 C3 1.391(2)
C2 H2 0.95
C3 C4 1.394(2)
C3 C37 1.521(2)
C4 C5 1.380(2)
C4 H4 0.95
C5 C6 1.398(2)
C5 H5 0.95
C6 C7 1.436(2)
C7 C8 1.204(2)
C8 C9 1.433(2)
C9 C10 1.398(2)
C9 C14 1.408(2)
C10 C11 1.386(2)
C10 H10 0.95
C11 C12 1.394(2)
C11 H11 0.95
C12 C13 1.388(2)
C12 C40 1.521(2)
C13 C14 1.399(2)
C13 H13 0.95
C14 C15 1.429(2)
C15 C16 1.206(2)
C16 C17 1.370(2)
C17 C18 1.204(2)
C18 C19 1.430(2)
C19 C20 1.402(2)
C19 C24 1.409(2)
C20 C21 1.386(2)
C20 H20 0.95
C21 C22 1.398(2)
C21 C43 1.526(2)
C22 C23 1.381(2)
C22 H22 0.95
C23 C24 1.398(2)
C23 H23 0.95
C24 C25 1.436(2)
C25 C26 1.203(2)
C26 C27 1.433(2)
C27 C28 1.396(2)
C27 C32 1.415(2)
C28 C29 1.383(2)
C28 H28 0.95
C29 C30 1.394(2)
C29 H29 0.95
C30 C31 1.390(2)
C30 C46 1.520(2)
C31 C32 1.403(2)
C31 H31 0.95
C32 C33 1.432(2)
C33 C34 1.204(2)
C34 C35 1.377(2)
C35 C36 1.205(2)
C37 C39 1.517(3)
C37 C38 1.528(2)
C37 H37 1
C38 H38A 0.98
C38 H38B 0.98
C38 H38C 0.98
C39 H39A 0.98
C39 H39B 0.98
C39 H39C 0.98
C40 C42 1.520(2)
C40 C41 1.523(2)
C40 H40 1
C41 H41A 0.98
C41 H41B 0.98
C41 H41C 0.98
C42 H42A 0.98
C42 H42B 0.98
C42 H42C 0.98
C43 C44 1.524(2)
C43 C45 1.530(3)
C43 H43 1
C44 H44A 0.98
C44 H44B 0.98
C44 H44C 0.98
C45 H45A 0.98
C45 H45B 0.98
C45 H45C 0.98
C46 C47 1.510(2)
C46 C48 1.517(3)
C46 H46 1
C47 H47A 0.98
C47 H47B 0.98
C47 H47C 0.98
C48 H48A 0.98
C48 H48B 0.98
C48 H48C 0.98

loop_
_geom_torsion_atom_site_label_1
_geom_torsion_atom_site_label_2
_geom_torsion_atom_site_label_3
_geom_torsion_atom_site_label_4
_geom_torsion
C6 C1 C2 C3 0.4(2)
C36 C1 C2 C3 -178.54(15)
C1 C2 C3 C4 -1.7(2)
C1 C2 C3 C37 175.55(15)
C2 C3 C4 C5 1.8(2)
C37 C3 C4 C5 -175.55(15)
C3 C4 C5 C6 -0.6(2)
C4 C5 C6 C1 -0.7(2)
C4 C5 C6 C7 -179.51(15)
C2 C1 C6 C5 0.8(2)
C36 C1 C6 C5 179.77(14)
C2 C1 C6 C7 179.63(14)
C36 C1 C6 C7 -1.4(2)
C14 C9 C10 C11 2.2(2)
C8 C9 C10 C11 -174.65(15)
C9 C10 C11 C12 -1.1(3)
C10 C11 C12 C13 -1.1(2)
C10 C11 C12 C40 178.95(15)
C11 C12 C13 C14 2.1(2)
C40 C12 C13 C14 -177.86(14)
C12 C13 C14 C9 -1.0(2)
C12 C13 C14 C15 177.02(14)
C10 C9 C14 C13 -1.2(2)
C8 C9 C14 C13 175.78(14)
C10 C9 C14 C15 -179.21(14)
C8 C9 C14 C15 -2.3(2)
C24 C19 C20 C21 -0.8(2)
C18 C19 C20 C21 178.76(15)
C19 C20 C21 C22 1.8(2)
C19 C20 C21 C43 -178.43(15)
C20 C21 C22 C23 -0.8(3)
C43 C21 C22 C23 179.47(16)
C21 C22 C23 C24 -1.3(3)
C22 C23 C24 C19 2.3(2)
C22 C23 C24 C25 -175.30(16)
C20 C19 C24 C23 -1.3(2)
C18 C19 C24 C23 179.13(15)
C20 C19 C24 C25 176.40(15)
C18 C19 C24 C25 -3.2(2)
C32 C27 C28 C29 1.5(2)
C26 C27 C28 C29 -176.98(16)
C27 C28 C29 C30 -0.2(3)
C28 C29 C30 C31 -0.7(2)
C28 C29 C30 C46 -176.65(15)
C29 C30 C31 C32 0.3(2)
C46 C30 C31 C32 176.14(14)
C30 C31 C32 C27 1.0(2)
C30 C31 C32 C33 -177.81(15)
C28 C27 C32 C31 -1.9(2)
C26 C27 C32 C31 176.64(15)
C28 C27 C32 C33 176.94(15)
C26 C27 C32 C33 -4.5(2)
C2 C3 C37 C39 14.4(2)
C4 C3 C37 C39 -168.35(16)
C2 C3 C37 C38 -110.89(18)
C4 C3 C37 C38 66.3(2)
C13 C12 C40 C42 -115.35(17)
C11 C12 C40 C42 64.6(2)
C13 C12 C40 C41 9.7(2)
C11 C12 C40 C41 -170.28(15)
C20 C21 C43 C44 10.6(2)
C22 C21 C43 C44 -169.67(16)
C20 C21 C43 C45 -114.94(18)
C22 C21 C43 C45 64.8(2)
C31 C30 C46 C47 36.4(2)
C29 C30 C46 C47 -147.78(16)
C31 C30 C46 C48 -87.9(2)
C29 C30 C46 C48 87.9(2)

loop_
_cod_related_entry_id
_cod_related_entry_database
_cod_related_entry_code
1 ChemSpider 30657253
